data_7036354
loop_
_publ_author_name
'Chang, Ting-Wei'
'Ho, Pei-Yun'
'Mao, Kuo-Chung'
'Hong, Fung-E'

_publ_section_title
;
 Developing five-membered heterocycle substituted phosphinous acids as
 ligands for palladium-catalyzed Suzuki-Miyaura and Catellani reactions.
;
_journal_issue 39
_journal_name_full 'Dalton transactions (Cambridge, England : 2003)'
_journal_page_first 17129
_journal_page_last 17142
_journal_paper_doi 10.1039/c5dt02611c
_journal_volume 44
_journal_year 2015
_chemical_formula_moiety 'C16 H18 N O P S'
_chemical_formula_sum 'C16 H18 N O P S'
_chemical_formula_weight 303.34
_space_group_IT_number 29
_symmetry_cell_setting orthorhombic
_symmetry_Int_Tables_number 29
_symmetry_space_group_name_Hall 'P 2c -2ac'
_symmetry_space_group_name_H-M 'P c a 21'
_atom_sites_solution_hydrogens geom
_atom_sites_solution_primary direct
_atom_sites_solution_secondary difmap
_audit_creation_method SHELXL-97
_audit_update_record
;
2015-05-27 deposited with the CCDC.
2015-09-01 downloaded from the CCDC.
;
_cell_angle_alpha 90.00
_cell_angle_beta 90.00
_cell_angle_gamma 90.00
_cell_formula_units_Z 4
_cell_length_a 10.4802(6)
_cell_length_b 14.7316(8)
_cell_length_c 10.1363(6)
_cell_measurement_reflns_used 1445
_cell_measurement_temperature 150(2)
_cell_measurement_theta_max 29.0288
_cell_measurement_theta_min 2.7597
_cell_volume 1564.94(15)
_computing_cell_refinement
; 
CrysAlis RED, Oxford Diffraction Ltd., 
Version 1.171.32.29 (release 10-06-2008 CrysAlis171 .NET) 
(compiled Jun 10 2008,16:49:55) 
;
_computing_data_collection
; 
CrysAlis CCD, Oxford Diffraction Ltd., 
Version 1.171.32.29 (release 10-06-2008 CrysAlis171 .NET) 
(compiled Jun 10 2008,16:49:55) 
;
_computing_data_reduction
; 
CrysAlis RED, Oxford Diffraction Ltd., 
Version 1.171.32.29 (release 10-06-2008 CrysAlis171 .NET) 
(compiled Jun 10 2008,16:49:55) 
;
_computing_molecular_graphics 'Bruker SHELXTL'
_computing_publication_material 'Bruker SHELXTL'
_computing_structure_refinement 'SHELXL-97 (Sheldrick, 2008)'
_computing_structure_solution 'SHELXS-97 (Sheldrick, 2008)'
_diffrn_ambient_temperature 150(2)
_diffrn_measured_fraction_theta_full 0.999
_diffrn_measured_fraction_theta_max 0.869
_diffrn_measurement_device_type 'CCD detector'
_diffrn_measurement_method '\w scans'
_diffrn_radiation_monochromator graphite
_diffrn_radiation_probe x-ray
_diffrn_radiation_type MoK\a
_diffrn_radiation_wavelength 0.71073
_diffrn_reflns_av_R_equivalents 0.0328
_diffrn_reflns_av_sigmaI/netI 0.0483
_diffrn_reflns_limit_h_max 14
_diffrn_reflns_limit_h_min -7
_diffrn_reflns_limit_k_max 19
_diffrn_reflns_limit_k_min -17
_diffrn_reflns_limit_l_max 13
_diffrn_reflns_limit_l_min -7
_diffrn_reflns_number 4508
_diffrn_reflns_theta_full 26.00
_diffrn_reflns_theta_max 29.09
_diffrn_reflns_theta_min 2.77
_diffrn_source 'fine-focus sealed tube'
_exptl_absorpt_coefficient_mu 0.304
_exptl_absorpt_correction_T_max 1.00000
_exptl_absorpt_correction_T_min 0.97092
_exptl_absorpt_correction_type multi-scan
_exptl_absorpt_process_details
; 
CrysAlisPro, Agilent Technologies, 
Version 1.171.35.19 (release 27-10-2011 CrysAlis171 .NET) 
(compiled Oct 27 2011,15:02:11) 
Empirical absorption correction using spherical harmonics, 
 implemented in SCALE3 ABSPACK scaling algorithm. 
;
_exptl_crystal_colour yellow
_exptl_crystal_density_diffrn 1.287
_exptl_crystal_density_method 'not measured'
_exptl_crystal_description parallelepiped
_exptl_crystal_F_000 640
_exptl_crystal_size_max 0.72
_exptl_crystal_size_mid 0.20
_exptl_crystal_size_min 0.12
_refine_diff_density_max 0.267
_refine_diff_density_min -0.228
_refine_diff_density_rms 0.054
_refine_ls_abs_structure_details 'Flack H D (1983), Acta Cryst. A39, 876-881'
_refine_ls_abs_structure_Flack 0.00(11)
_refine_ls_extinction_method none
_refine_ls_goodness_of_fit_ref 1.001
_refine_ls_hydrogen_treatment mixed
_refine_ls_matrix_type full
_refine_ls_number_parameters 186
_refine_ls_number_reflns 2349
_refine_ls_number_restraints 1
_refine_ls_restrained_S_all 1.001
_refine_ls_R_factor_all 0.0433
_refine_ls_R_factor_gt 0.0361
_refine_ls_shift/su_max 0.000
_refine_ls_shift/su_mean 0.000
_refine_ls_structure_factor_coef Fsqd
_refine_ls_weighting_details 'calc w=1/[\s^2^(Fo^2^)+(0.0377P)^2^+0.0000P] where P=(Fo^2^+2Fc^2^)/3'
_refine_ls_weighting_scheme calc
_refine_ls_wR_factor_gt 0.0750
_refine_ls_wR_factor_ref 0.0795
_reflns_number_gt 2100
_reflns_number_total 2349
_reflns_threshold_expression >2sigma(I)
_cod_data_source_file c5dt02611c2.cif
_cod_data_source_block indothio
_cod_depositor_comments 'Adding full bibliography for 7036349--7036358.cif.'
_cod_database_code 7036354

loop_
_symmetry_equiv_pos_as_xyz
'x, y, z'
'-x, -y, z+1/2'
'x+1/2, -y, z'
'-x+1/2, y, z+1/2'

loop_
_atom_site_label
_atom_site_type_symbol
_atom_site_fract_x
_atom_site_fract_y
_atom_site_fract_z
_atom_site_U_iso_or_equiv
_atom_site_adp_type
_atom_site_occupancy
_atom_site_symmetry_multiplicity
_atom_site_calc_flag
_atom_site_refinement_flags
S S 0.86961(7) 0.65642(4) 0.46832(8) 0.02443(17) Uani 1 1 d .
P P 0.81442(7) 0.86071(4) 0.51572(8) 0.02379(17) Uani 1 1 d .
O O 0.70073(18) 0.86626(12) 0.4293(2) 0.0359(6) Uani 1 1 d .
N N 0.9383(2) 0.49515(14) 0.5835(2) 0.0239(5) Uani 1 1 d .
C1 C 0.8771(2) 0.42944(16) 0.5081(3) 0.0211(6) Uani 1 1 d .
C2 C 0.7700(3) 0.43516(18) 0.4273(3) 0.0267(6) Uani 1 1 d .
H2A H 0.7245 0.4905 0.4175 0.032 Uiso 1 1 calc R
C3 C 0.7325(3) 0.35734(19) 0.3619(3) 0.0336(7) Uani 1 1 d .
H3A H 0.6602 0.3593 0.3054 0.040 Uiso 1 1 calc R
C4 C 0.7996(3) 0.2752(2) 0.3775(3) 0.0376(8) Uani 1 1 d .
H4A H 0.7722 0.2228 0.3308 0.045 Uiso 1 1 calc R
C5 C 0.9038(3) 0.26953(17) 0.4590(4) 0.0315(7) Uani 1 1 d .
H5A H 0.9477 0.2136 0.4696 0.038 Uiso 1 1 calc R
C6 C 0.9444(3) 0.34740(16) 0.5263(3) 0.0250(6) Uani 1 1 d .
C7 C 1.0476(3) 0.36586(18) 0.6151(3) 0.0283(7) Uani 1 1 d .
H7A H 1.1087 0.3233 0.6462 0.034 Uiso 1 1 calc R
C8 C 1.0420(3) 0.45552(19) 0.6469(3) 0.0292(7) Uani 1 1 d .
H8A H 1.0999 0.4863 0.7035 0.035 Uiso 1 1 calc R
C9 C 0.9053(3) 0.58683(17) 0.6012(3) 0.0231(6) Uani 1 1 d .
C10 C 0.9064(3) 0.63303(19) 0.7163(3) 0.0286(7) Uani 1 1 d .
H10A H 0.9248 0.6060 0.7992 0.034 Uiso 1 1 calc R
C11 C 0.8771(3) 0.72600(18) 0.7001(3) 0.0283(7) Uani 1 1 d .
H11A H 0.8737 0.7679 0.7712 0.034 Uiso 1 1 calc R
C12 C 0.8542(2) 0.74951(16) 0.5718(3) 0.0225(6) Uani 1 1 d .
C13 C 0.9562(3) 0.91372(17) 0.4469(3) 0.0266(6) Uani 1 1 d .
C14 C 0.9893(3) 0.8702(2) 0.3143(3) 0.0353(8) Uani 1 1 d .
H14A H 1.0659 0.8992 0.2780 0.053 Uiso 1 1 calc R
H14B H 0.9180 0.8783 0.2529 0.053 Uiso 1 1 calc R
H14C H 1.0055 0.8053 0.3269 0.053 Uiso 1 1 calc R
C15 C 0.9220(3) 1.01423(18) 0.4257(4) 0.0383(8) Uani 1 1 d .
H15A H 0.9957 1.0462 0.3884 0.057 Uiso 1 1 calc R
H15B H 0.8989 1.0418 0.5104 0.057 Uiso 1 1 calc R
H15C H 0.8497 1.0187 0.3647 0.057 Uiso 1 1 calc R
C16 C 1.0676(3) 0.9045(2) 0.5435(3) 0.0424(8) Uani 1 1 d .
H16A H 1.1436 0.9332 0.5058 0.064 Uiso 1 1 calc R
H16B H 1.0848 0.8401 0.5596 0.064 Uiso 1 1 calc R
H16C H 1.0457 0.9344 0.6269 0.064 Uiso 1 1 calc R
H0A H 0.803(2) 0.9032(16) 0.633(3) 0.017(7) Uiso 1 1 d .

loop_
_atom_site_aniso_label
_atom_site_aniso_U_11
_atom_site_aniso_U_22
_atom_site_aniso_U_33
_atom_site_aniso_U_23
_atom_site_aniso_U_13
_atom_site_aniso_U_12
S 0.0332(4) 0.0202(3) 0.0198(3) -0.0019(3) 0.0002(3) 0.0018(3)
P 0.0213(4) 0.0189(3) 0.0312(4) -0.0060(3) 0.0018(4) -0.0006(3)
O 0.0231(11) 0.0276(11) 0.0571(15) -0.0076(10) -0.0074(11) 0.0032(8)
N 0.0247(12) 0.0222(11) 0.0247(12) 0.0026(10) -0.0019(11) 0.0028(10)
C1 0.0233(13) 0.0184(11) 0.0215(13) 0.0011(11) 0.0040(14) -0.0006(10)
C2 0.0249(15) 0.0249(13) 0.0304(15) 0.0011(12) -0.0010(14) 0.0001(12)
C3 0.0288(17) 0.0356(17) 0.0364(18) -0.0056(13) -0.0012(15) -0.0050(14)
C4 0.043(2) 0.0258(16) 0.0442(19) -0.0085(14) 0.0050(17) -0.0062(15)
C5 0.0355(17) 0.0182(12) 0.0408(16) 0.0002(14) 0.0114(17) 0.0013(12)
C6 0.0239(14) 0.0251(13) 0.0261(14) 0.0058(12) 0.0100(14) 0.0021(11)
C7 0.0244(16) 0.0290(15) 0.0315(16) 0.0098(13) 0.0048(14) 0.0071(13)
C8 0.0241(15) 0.0358(17) 0.0276(16) 0.0032(12) -0.0043(14) 0.0009(13)
C9 0.0222(14) 0.0217(14) 0.0254(14) 0.0020(11) -0.0005(13) -0.0031(12)
C10 0.0350(17) 0.0307(15) 0.0200(14) 0.0011(12) -0.0043(15) -0.0026(13)
C11 0.0317(17) 0.0252(14) 0.0281(15) -0.0086(12) 0.0040(14) -0.0056(13)
C12 0.0221(14) 0.0173(13) 0.0282(14) -0.0056(11) 0.0037(13) -0.0039(11)
C13 0.0241(14) 0.0234(13) 0.0323(16) -0.0032(13) 0.0013(14) -0.0026(12)
C14 0.0352(18) 0.0375(17) 0.0332(17) -0.0002(13) 0.0082(16) 0.0060(16)
C15 0.0383(19) 0.0252(14) 0.051(2) 0.0013(14) 0.0088(17) -0.0070(14)
C16 0.0300(17) 0.049(2) 0.048(2) 0.0015(16) -0.0064(17) -0.0115(15)

loop_
_atom_type_symbol
_atom_type_description
_atom_type_scat_dispersion_real
_atom_type_scat_dispersion_imag
_atom_type_scat_source
C C 0.0033 0.0016 'International Tables Vol C Tables 4.2.6.8 and 6.1.1.4'
H H 0.0000 0.0000 'International Tables Vol C Tables 4.2.6.8 and 6.1.1.4'
N N 0.0061 0.0033 'International Tables Vol C Tables 4.2.6.8 and 6.1.1.4'
O O 0.0106 0.0060 'International Tables Vol C Tables 4.2.6.8 and 6.1.1.4'
P P 0.1023 0.0942 'International Tables Vol C Tables 4.2.6.8 and 6.1.1.4'
S S 0.1246 0.1234 'International Tables Vol C Tables 4.2.6.8 and 6.1.1.4'

loop_
_geom_angle_atom_site_label_1
_geom_angle_atom_site_label_2
_geom_angle_atom_site_label_3
_geom_angle
C9 S C12 91.03(13)
O P C12 115.29(12)
O P C13 114.02(13)
C12 P C13 109.00(13)
O P H0A 115.1(11)
C12 P H0A 99.6(10)
C13 P H0A 102.1(11)
C1 N C8 108.8(2)
C1 N C9 128.7(2)
C8 N C9 122.5(2)
N C1 C2 130.8(2)
N C1 C6 107.1(2)
C2 C1 C6 122.1(2)
C3 C2 C1 117.5(3)
C3 C2 H2A 121.3
C1 C2 H2A 121.3
C2 C3 C4 121.1(3)
C2 C3 H3A 119.4
C4 C3 H3A 119.4
C5 C4 C3 121.2(3)
C5 C4 H4A 119.4
C3 C4 H4A 119.4
C4 C5 C6 119.0(3)
C4 C5 H5A 120.5
C6 C5 H5A 120.5
C5 C6 C1 119.1(3)
C5 C6 C7 133.7(3)
C1 C6 C7 107.2(2)
C8 C7 C6 107.5(2)
C8 C7 H7A 126.3
C6 C7 H7A 126.3
C7 C8 N 109.4(3)
C7 C8 H8A 125.3
N C8 H8A 125.3
C10 C9 N 126.3(3)
C10 C9 S 112.0(2)
N C9 S 121.5(2)
C9 C10 C11 112.7(3)
C9 C10 H10A 123.6
C11 C10 H10A 123.6
C12 C11 C10 113.2(3)
C12 C11 H11A 123.4
C10 C11 H11A 123.4
C11 C12 S 111.0(2)
C11 C12 P 125.2(2)
S C12 P 123.76(17)
C14 C13 C16 110.6(2)
C14 C13 C15 109.4(3)
C16 C13 C15 110.6(2)
C14 C13 P 110.1(2)
C16 C13 P 109.9(2)
C15 C13 P 106.08(19)
C13 C14 H14A 109.5
C13 C14 H14B 109.5
H14A C14 H14B 109.5
C13 C14 H14C 109.5
H14A C14 H14C 109.5
H14B C14 H14C 109.5
C13 C15 H15A 109.5
C13 C15 H15B 109.5
H15A C15 H15B 109.5
C13 C15 H15C 109.5
H15A C15 H15C 109.5
H15B C15 H15C 109.5
C13 C16 H16A 109.5
C13 C16 H16B 109.5
H16A C16 H16B 109.5
C13 C16 H16C 109.5
H16A C16 H16C 109.5
H16B C16 H16C 109.5

loop_
_geom_bond_atom_site_label_1
_geom_bond_atom_site_label_2
_geom_bond_distance
S C9 1.733(3)
S C12 1.734(3)
P O 1.481(2)
P C12 1.783(3)
P C13 1.817(3)
P H0A 1.35(3)
N C1 1.390(3)
N C8 1.391(3)
N C9 1.406(3)
C1 C2 1.392(4)
C1 C6 1.411(4)
C2 C3 1.381(4)
C2 H2A 0.9500
C3 C4 1.408(4)
C3 H3A 0.9500
C4 C5 1.371(5)
C4 H4A 0.9500
C5 C6 1.401(4)
C5 H5A 0.9500
C6 C7 1.433(4)
C7 C8 1.361(4)
C7 H7A 0.9500
C8 H8A 0.9500
C9 C10 1.351(4)
C10 C11 1.413(4)
C10 H10A 0.9500
C11 C12 1.367(4)
C11 H11A 0.9500
C13 C14 1.529(4)
C13 C16 1.529(4)
C13 C15 1.538(4)
C14 H14A 0.9800
C14 H14B 0.9800
C14 H14C 0.9800
C15 H15A 0.9800
C15 H15B 0.9800
C15 H15C 0.9800
C16 H16A 0.9800
C16 H16B 0.9800
C16 H16C 0.9800
